data_4345408
loop_
_publ_author_name
'Egalahewa, Sathsara'
'Albayer, Mohammad'
'Aprile, Antonino'
'Dutton, Jason L.'

_publ_section_title
;
 Diverse Reactions of Thiophenes, Selenophenes, and Tellurophenes with
 Strongly Oxidizing I(III) PhI(L)2 Reagents.
;
_journal_issue 3
_journal_name_full 'Inorganic chemistry'
_journal_page_first 1282
_journal_page_last 1288
_journal_paper_doi 10.1021/acs.inorgchem.6b02386
_journal_volume 56
_journal_year 2017
_chemical_formula_sum 'C40 H28 F6 N2 O6 S2 Se'
_chemical_formula_weight 889.72
_chemical_name_systematic
; 
 ? 
;
_space_group_IT_number 2
_symmetry_cell_setting triclinic
_symmetry_space_group_name_Hall '-P 1'
_symmetry_space_group_name_H-M 'P -1'
_atom_sites_solution_hydrogens geom
_atom_sites_solution_primary direct
_atom_sites_solution_secondary difmap
_audit_creation_method SHELXL-97
_cell_angle_alpha 79.65(3)
_cell_angle_beta 83.06(3)
_cell_angle_gamma 88.29(3)
_cell_formula_units_Z 2
_cell_length_a 8.6374(17)
_cell_length_b 10.167(2)
_cell_length_c 21.485(4)
_cell_measurement_reflns_used 9470
_cell_measurement_temperature 173(2)
_cell_measurement_theta_max 76.1850
_cell_measurement_theta_min 4.1990
_cell_volume 1842.4(7)
_computing_cell_refinement 'CrysAlisPro, Agilent Technologies'
_computing_data_collection 'CrysAlisPro, Agilent Technologies'
_computing_data_reduction 'CrysAlisPro, Agilent Technologies'
_computing_molecular_graphics SHELXP
_computing_publication_material SHELXP
_computing_structure_refinement 'SHELXL-97 (Sheldrick, 2008)'
_computing_structure_solution 'SHELXS-97 (Sheldrick, 2008)'
_diffrn_ambient_temperature 173(2)
_diffrn_measured_fraction_theta_full 0.999
_diffrn_measured_fraction_theta_max 0.999
_diffrn_measurement_device_type 'Xcalibur, Atlas, Gemini'
_diffrn_measurement_method '\w scans'
_diffrn_radiation_monochromator graphite
_diffrn_radiation_source 'fine-focus sealed tube'
_diffrn_radiation_type CuK\a
_diffrn_radiation_wavelength 1.54184
_diffrn_reflns_av_R_equivalents 0.0551
_diffrn_reflns_av_sigmaI/netI 0.0509
_diffrn_reflns_limit_h_max 10
_diffrn_reflns_limit_h_min -10
_diffrn_reflns_limit_k_max 12
_diffrn_reflns_limit_k_min -10
_diffrn_reflns_limit_l_max 26
_diffrn_reflns_limit_l_min -26
_diffrn_reflns_number 15906
_diffrn_reflns_theta_full 72.12
_diffrn_reflns_theta_max 72.12
_diffrn_reflns_theta_min 4.21
_exptl_absorpt_coefficient_mu 3.171
_exptl_absorpt_correction_T_max 0.6309
_exptl_absorpt_correction_T_min 0.5044
_exptl_absorpt_correction_type multi-scan
_exptl_absorpt_process_details 'CrysAlisPro, Agilent Technologies'
_exptl_crystal_colour yellow
_exptl_crystal_density_diffrn 1.604
_exptl_crystal_density_method 'not measured'
_exptl_crystal_description block
_exptl_crystal_F_000 900
_exptl_crystal_size_max 0.25
_exptl_crystal_size_mid 0.22
_exptl_crystal_size_min 0.16
_refine_diff_density_max 1.030
_refine_diff_density_min -0.736
_refine_diff_density_rms 0.112
_refine_ls_extinction_method none
_refine_ls_goodness_of_fit_ref 1.055
_refine_ls_hydrogen_treatment constr
_refine_ls_matrix_type full
_refine_ls_number_parameters 514
_refine_ls_number_reflns 7255
_refine_ls_number_restraints 0
_refine_ls_restrained_S_all 1.055
_refine_ls_R_factor_all 0.0593
_refine_ls_R_factor_gt 0.0496
_refine_ls_shift/su_max 0.000
_refine_ls_shift/su_mean 0.000
_refine_ls_structure_factor_coef Fsqd
_refine_ls_weighting_details 'calc w=1/[\s^2^(Fo^2^)+(0.0930P)^2^+1.4644P] where P=(Fo^2^+2Fc^2^)/3'
_refine_ls_weighting_scheme calc
_refine_ls_wR_factor_gt 0.1360
_refine_ls_wR_factor_ref 0.1452
_reflns_number_gt 6556
_reflns_number_total 7255
_reflns_threshold_expression >2sigma(I)
_cod_data_source_file ic6b02386_si_002.cif
_cod_data_source_block 12
_cod_original_cell_volume 1842.4(6)
_cod_original_sg_symbol_H-M P-1
_cod_database_code 4345408

loop_
_symmetry_equiv_pos_as_xyz
'x, y, z'
'-x, -y, -z'

loop_
_atom_site_label
_atom_site_type_symbol
_atom_site_fract_x
_atom_site_fract_y
_atom_site_fract_z
_atom_site_U_iso_or_equiv
_atom_site_adp_type
_atom_site_occupancy
_atom_site_symmetry_multiplicity
_atom_site_calc_flag
_atom_site_refinement_flags
Se1 Se 0.27341(3) 0.25081(3) 0.498498(12) 0.01928(11) Uani 1 1 d .
N2 N 0.1981(3) 0.1825(2) 0.82496(10) 0.0207(4) Uani 1 1 d .
N1 N 0.3529(3) 0.3165(2) 0.17523(10) 0.0194(4) Uani 1 1 d .
C9 C 0.7991(3) 0.3288(3) 0.37538(14) 0.0261(6) Uani 1 1 d .
H9A H 0.7410 0.4071 0.3615 0.031 Uiso 1 1 calc R
C18 C 0.7401(3) 0.2370(3) 0.42873(12) 0.0185(5) Uani 1 1 d .
C25 C 0.5846(3) 0.2532(2) 0.46451(12) 0.0186(5) Uani 1 1 d .
C29 C 0.4125(3) 0.2396(2) 0.56004(12) 0.0194(5) Uani 1 1 d .
C35 C 0.6974(3) 0.2614(3) 0.56855(12) 0.0185(5) Uani 1 1 d .
C40 C 0.7249(3) 0.1749(3) 0.62434(13) 0.0247(5) Uani 1 1 d .
H40A H 0.6607 0.0988 0.6394 0.030 Uiso 1 1 calc R
C41 C 0.4561(3) 0.1885(3) 0.26979(13) 0.0217(5) Uani 1 1 d .
H41A H 0.4904 0.1205 0.2461 0.026 Uiso 1 1 calc R
C44 C 0.3301(3) 0.4036(2) 0.27481(12) 0.0197(5) Uani 1 1 d .
H44A H 0.2802 0.4813 0.2545 0.024 Uiso 1 1 calc R
C51 C 0.3818(3) 0.3024(3) 0.24138(12) 0.0187(5) Uani 1 1 d .
C52 C 0.3785(3) 0.4350(3) 0.13585(13) 0.0245(5) Uani 1 1 d .
H52A H 0.4179 0.5079 0.1512 0.029 Uiso 1 1 calc R
C53 C 0.3477(4) 0.4507(3) 0.07338(14) 0.0286(6) Uani 1 1 d .
H53A H 0.3648 0.5344 0.0458 0.034 Uiso 1 1 calc R
C54 C 0.4485(3) 0.2616(2) 0.43700(12) 0.0182(5) Uani 1 1 d .
C56 C 0.2077(3) 0.1050(3) 0.72353(12) 0.0200(5) Uani 1 1 d .
H56A H 0.1451 0.0310 0.7443 0.024 Uiso 1 1 calc R
C58 C 0.2593(3) 0.1198(2) 0.65881(12) 0.0198(5) Uani 1 1 d .
H58A H 0.2310 0.0558 0.6351 0.024 Uiso 1 1 calc R
C61 C 0.3394(3) 0.3093(3) 0.72800(13) 0.0223(5) Uani 1 1 d .
H61A H 0.3656 0.3740 0.7518 0.027 Uiso 1 1 calc R
C63 C 0.3526(3) 0.2280(2) 0.62838(12) 0.0174(5) Uani 1 1 d .
C64 C 0.1202(4) 0.2830(3) 0.84916(14) 0.0278(6) Uani 1 1 d .
H64A H 0.0992 0.3642 0.8218 0.033 Uiso 1 1 calc R
C67 C 0.2490(3) 0.1997(3) 0.75707(12) 0.0192(5) Uani 1 1 d .
C68 C 0.4273(3) 0.2751(2) 0.36871(12) 0.0178(5) Uani 1 1 d .
C72 C 0.8453(4) 0.1988(3) 0.65810(14) 0.0291(6) Uani 1 1 d .
H72A H 0.8639 0.1387 0.6958 0.035 Uiso 1 1 calc R
C73 C 0.4796(3) 0.1756(3) 0.33365(12) 0.0210(5) Uani 1 1 d .
H73A H 0.5315 0.0986 0.3536 0.025 Uiso 1 1 calc R
C74 C 0.9708(3) 0.0995(3) 0.41517(14) 0.0271(6) Uani 1 1 d .
H74A H 1.0289 0.0209 0.4288 0.033 Uiso 1 1 calc R
C76 C 0.3532(3) 0.3884(2) 0.33865(12) 0.0198(5) Uani 1 1 d .
H76A H 0.3178 0.4564 0.3622 0.024 Uiso 1 1 calc R
C77 C 0.2916(4) 0.3439(3) 0.05119(14) 0.0306(6) Uani 1 1 d .
H77A H 0.2696 0.3535 0.0083 0.037 Uiso 1 1 calc R
C78 C 0.1787(4) 0.0451(3) 0.92673(14) 0.0306(6) Uani 1 1 d .
H78A H 0.1979 -0.0378 0.9532 0.037 Uiso 1 1 calc R
C82 C 0.2992(4) 0.2104(3) 0.15453(14) 0.0259(6) Uani 1 1 d .
H82A H 0.2831 0.1276 0.1829 0.031 Uiso 1 1 calc R
C84 C 0.9393(3) 0.3113(3) 0.63675(14) 0.0297(6) Uani 1 1 d .
H84A H 1.0199 0.3290 0.6605 0.036 Uiso 1 1 calc R
C89 C 0.9147(3) 0.3967(3) 0.58098(14) 0.0265(6) Uani 1 1 d .
H89A H 0.9793 0.4725 0.5660 0.032 Uiso 1 1 calc R
C90 C 0.5641(3) 0.2460(2) 0.53288(12) 0.0192(5) Uani 1 1 d .
C91 C 0.7953(3) 0.3714(3) 0.54692(13) 0.0221(5) Uani 1 1 d .
H91A H 0.7799 0.4298 0.5083 0.027 Uiso 1 1 calc R
C93 C 0.2284(3) 0.0647(3) 0.86217(13) 0.0248(5) Uani 1 1 d .
H93A H 0.2835 -0.0042 0.8440 0.030 Uiso 1 1 calc R
C94 C 0.1009(4) 0.1473(3) 0.95233(14) 0.0331(7) Uani 1 1 d .
H94A H 0.0674 0.1351 0.9967 0.040 Uiso 1 1 calc R
C96 C 0.8290(3) 0.1236(3) 0.44835(13) 0.0221(5) Uani 1 1 d .
H96A H 0.7911 0.0618 0.4853 0.027 Uiso 1 1 calc R
C97 C 0.3907(3) 0.3224(3) 0.66352(13) 0.0208(5) Uani 1 1 d .
H97A H 0.4528 0.3969 0.6430 0.025 Uiso 1 1 calc R
C99 C 0.2679(4) 0.2223(3) 0.09261(15) 0.0311(6) Uani 1 1 d .
H99A H 0.2302 0.1477 0.0781 0.037 Uiso 1 1 calc R
C103 C 0.9432(4) 0.3052(3) 0.34262(14) 0.0329(7) Uani 1 1 d .
H10A H 0.9837 0.3685 0.3067 0.039 Uiso 1 1 calc R
C104 C 1.0284(3) 0.1905(3) 0.36173(14) 0.0304(6) Uani 1 1 d .
H10B H 1.1256 0.1742 0.3384 0.037 Uiso 1 1 calc R
C110 C 0.0714(4) 0.2678(3) 0.91347(15) 0.0315(6) Uani 1 1 d .
H11A H 0.0185 0.3385 0.9309 0.038 Uiso 1 1 calc R
S1 S 0.29055(9) 0.83464(7) 0.17127(3) 0.02864(18) Uani 1 1 d .
F16 F 0.5105(3) 0.7511(2) 0.09192(11) 0.0471(5) Uani 1 1 d .
F22 F 0.2913(3) 0.7910(3) 0.05427(10) 0.0528(6) Uani 1 1 d .
F45 F 0.4362(3) 0.9539(2) 0.06246(11) 0.0551(6) Uani 1 1 d .
O15 O 0.1562(3) 0.9192(2) 0.16130(12) 0.0372(5) Uani 1 1 d .
O27 O 0.2549(4) 0.6963(2) 0.19399(13) 0.0496(7) Uani 1 1 d .
O50 O 0.4076(3) 0.8913(3) 0.20024(12) 0.0418(6) Uani 1 1 d .
C24 C 0.3853(4) 0.8334(3) 0.09060(15) 0.0334(7) Uani 1 1 d .
S2 S 0.78472(9) 0.32936(8) 0.09885(4) 0.03215(18) Uani 1 1 d .
F6 F 0.9930(2) 0.40862(19) 0.16429(10) 0.0391(4) Uani 1 1 d .
F14 F 0.7648(3) 0.3745(3) 0.21536(11) 0.0559(6) Uani 1 1 d .
F30 F 0.9158(4) 0.2081(2) 0.19825(12) 0.0585(7) Uani 1 1 d .
O39 O 0.6633(3) 0.2326(2) 0.11833(13) 0.0399(5) Uani 1 1 d .
O101 O 0.7324(4) 0.4655(3) 0.08273(16) 0.0542(7) Uani 1 1 d .
O109 O 0.9137(3) 0.2882(3) 0.05717(13) 0.0526(7) Uani 1 1 d .
C3 C 0.8614(4) 0.3316(3) 0.17247(12) 0.0231(5) Uani 1 1 d .

loop_
_atom_site_aniso_label
_atom_site_aniso_U_11
_atom_site_aniso_U_22
_atom_site_aniso_U_33
_atom_site_aniso_U_23
_atom_site_aniso_U_13
_atom_site_aniso_U_12
Se1 0.01582(17) 0.02473(17) 0.01701(16) -0.00264(11) -0.00354(11) 0.00442(11)
N2 0.0225(11) 0.0224(10) 0.0170(10) -0.0031(8) -0.0031(8) 0.0016(8)
N1 0.0213(11) 0.0192(10) 0.0176(10) -0.0032(8) -0.0033(8) 0.0054(8)
C9 0.0228(14) 0.0300(14) 0.0230(13) 0.0012(11) -0.0031(11) 0.0058(11)
C18 0.0181(12) 0.0231(12) 0.0157(11) -0.0064(9) -0.0034(9) 0.0026(9)
C25 0.0190(12) 0.0186(11) 0.0178(11) -0.0020(9) -0.0036(9) 0.0048(9)
C29 0.0208(12) 0.0210(11) 0.0163(11) -0.0028(9) -0.0037(9) 0.0042(9)
C35 0.0158(12) 0.0238(12) 0.0172(11) -0.0078(9) -0.0029(9) 0.0079(9)
C40 0.0222(13) 0.0283(13) 0.0217(13) -0.0005(10) -0.0028(10) 0.0068(10)
C41 0.0229(13) 0.0221(12) 0.0204(12) -0.0058(10) -0.0027(10) 0.0072(10)
C44 0.0204(12) 0.0177(11) 0.0200(12) -0.0006(9) -0.0048(10) 0.0066(9)
C51 0.0183(12) 0.0204(11) 0.0170(11) -0.0018(9) -0.0031(9) 0.0021(9)
C52 0.0294(14) 0.0232(12) 0.0200(12) -0.0015(10) -0.0028(11) 0.0016(10)
C53 0.0360(16) 0.0278(14) 0.0198(13) 0.0002(11) -0.0030(11) 0.0056(12)
C54 0.0179(12) 0.0184(11) 0.0182(11) -0.0026(9) -0.0043(9) 0.0052(9)
C56 0.0214(13) 0.0182(11) 0.0198(12) -0.0013(9) -0.0030(10) 0.0027(9)
C58 0.0198(12) 0.0193(11) 0.0212(12) -0.0058(9) -0.0042(10) 0.0046(9)
C61 0.0251(13) 0.0219(12) 0.0203(12) -0.0054(10) -0.0021(10) 0.0004(10)
C63 0.0150(11) 0.0192(11) 0.0175(11) -0.0015(9) -0.0037(9) 0.0062(9)
C64 0.0323(15) 0.0256(13) 0.0257(14) -0.0089(11) 0.0021(11) 0.0015(11)
C67 0.0194(12) 0.0216(11) 0.0161(11) -0.0024(9) -0.0037(9) 0.0062(9)
C68 0.0168(12) 0.0197(11) 0.0169(11) -0.0025(9) -0.0034(9) 0.0032(9)
C72 0.0275(15) 0.0395(15) 0.0211(13) -0.0044(11) -0.0102(11) 0.0118(12)
C73 0.0205(12) 0.0218(12) 0.0205(12) -0.0029(10) -0.0052(10) 0.0092(9)
C74 0.0235(14) 0.0295(13) 0.0320(14) -0.0138(11) -0.0085(11) 0.0101(11)
C76 0.0227(13) 0.0160(11) 0.0213(12) -0.0055(9) -0.0027(10) 0.0045(9)
C77 0.0390(17) 0.0342(15) 0.0201(13) -0.0046(11) -0.0125(12) 0.0094(13)
C78 0.0333(16) 0.0374(15) 0.0193(13) 0.0016(11) -0.0052(11) -0.0022(12)
C82 0.0331(15) 0.0203(12) 0.0255(13) -0.0051(10) -0.0086(11) 0.0051(11)
C84 0.0208(13) 0.0423(16) 0.0299(14) -0.0149(12) -0.0083(11) 0.0095(12)
C89 0.0194(13) 0.0309(13) 0.0313(14) -0.0120(11) -0.0020(11) 0.0034(10)
C90 0.0215(13) 0.0182(11) 0.0180(11) -0.0031(9) -0.0040(10) 0.0061(9)
C91 0.0216(13) 0.0253(12) 0.0201(12) -0.0063(10) -0.0030(10) 0.0049(10)
C93 0.0286(14) 0.0253(13) 0.0196(12) -0.0015(10) -0.0031(10) 0.0018(11)
C94 0.0353(16) 0.0458(17) 0.0188(13) -0.0076(12) -0.0005(12) -0.0102(14)
C96 0.0224(13) 0.0244(12) 0.0205(12) -0.0058(10) -0.0046(10) 0.0043(10)
C97 0.0207(13) 0.0201(11) 0.0212(12) -0.0036(10) -0.0005(10) 0.0003(9)
C99 0.0408(17) 0.0280(14) 0.0282(14) -0.0086(11) -0.0149(13) 0.0061(12)
C103 0.0237(15) 0.0477(17) 0.0234(13) 0.0019(12) 0.0009(11) -0.0009(13)
C104 0.0176(13) 0.0478(17) 0.0285(14) -0.0159(13) -0.0001(11) 0.0032(12)
C110 0.0337(16) 0.0355(15) 0.0264(14) -0.0137(12) 0.0047(12) -0.0025(12)
S1 0.0355(4) 0.0228(3) 0.0263(3) -0.0016(3) -0.0037(3) 0.0048(3)
F16 0.0383(11) 0.0479(11) 0.0562(13) -0.0182(10) 0.0014(10) 0.0110(9)
F22 0.0525(14) 0.0755(16) 0.0345(11) -0.0167(10) -0.0127(10) 0.0038(12)
F45 0.0662(16) 0.0430(11) 0.0455(12) 0.0080(9) 0.0125(11) -0.0007(11)
O15 0.0315(12) 0.0306(11) 0.0493(13) -0.0080(10) -0.0034(10) 0.0055(9)
O27 0.079(2) 0.0225(11) 0.0413(13) 0.0003(9) 0.0073(13) 0.0032(11)
O50 0.0436(14) 0.0465(13) 0.0393(13) -0.0123(11) -0.0168(11) 0.0101(11)
C24 0.0381(17) 0.0304(14) 0.0301(15) -0.0034(12) -0.0018(13) 0.0050(13)
S2 0.0298(4) 0.0371(4) 0.0283(4) -0.0029(3) -0.0040(3) 0.0047(3)
F6 0.0335(10) 0.0371(9) 0.0496(11) -0.0130(8) -0.0091(9) 0.0010(8)
F14 0.0512(14) 0.0776(16) 0.0407(12) -0.0244(11) 0.0090(10) -0.0019(12)
F30 0.0808(18) 0.0350(11) 0.0581(14) 0.0093(10) -0.0292(13) 0.0047(11)
O39 0.0311(12) 0.0354(11) 0.0550(15) -0.0119(11) -0.0075(11) 0.0039(9)
O101 0.0503(16) 0.0390(14) 0.0677(18) 0.0154(13) -0.0221(14) 0.0024(12)
O109 0.0377(14) 0.087(2) 0.0376(13) -0.0292(14) 0.0071(11) -0.0031(14)
C3 0.0358(15) 0.0161(11) 0.0164(11) -0.0013(9) -0.0011(10) -0.0003(10)

loop_
_atom_type_symbol
_atom_type_description
_atom_type_scat_dispersion_real
_atom_type_scat_dispersion_imag
_atom_type_scat_source
C C 0.0181 0.0091 'International Tables Vol C Tables 4.2.6.8 and 6.1.1.4'
H H 0.0000 0.0000 'International Tables Vol C Tables 4.2.6.8 and 6.1.1.4'
F F 0.0727 0.0534 'International Tables Vol C Tables 4.2.6.8 and 6.1.1.4'
N N 0.0311 0.0180 'International Tables Vol C Tables 4.2.6.8 and 6.1.1.4'
O O 0.0492 0.0322 'International Tables Vol C Tables 4.2.6.8 and 6.1.1.4'
S S 0.3331 0.5567 'International Tables Vol C Tables 4.2.6.8 and 6.1.1.4'
Se Se -0.7943 1.1372 'International Tables Vol C Tables 4.2.6.8 and 6.1.1.4'

loop_
_geom_angle_atom_site_label_1
_geom_angle_atom_site_label_2
_geom_angle_atom_site_label_3
_geom_angle
C54 Se1 C29 87.41(11)
C93 N2 C64 121.8(2)
C93 N2 C67 118.6(2)
C64 N2 C67 119.6(2)
C52 N1 C82 121.2(2)
C52 N1 C51 119.7(2)
C82 N1 C51 119.1(2)
C103 C9 C18 119.8(3)
C103 C9 H9A 120.1
C18 C9 H9A 120.1
C96 C18 C9 118.7(2)
C96 C18 C25 118.6(2)
C9 C18 C25 122.7(2)
C54 C25 C90 114.7(2)
C54 C25 C18 123.0(2)
C90 C25 C18 121.9(2)
C90 C29 C63 128.1(2)
C90 C29 Se1 111.60(19)
C63 C29 Se1 120.32(19)
C40 C35 C91 118.5(3)
C40 C35 C90 123.0(2)
C91 C35 C90 118.4(2)
C72 C40 C35 120.6(3)
C72 C40 H40A 119.7
C35 C40 H40A 119.7
C51 C41 C73 118.8(2)
C51 C41 H41A 120.6
C73 C41 H41A 120.6
C76 C44 C51 118.5(2)
C76 C44 H44A 120.7
C51 C44 H44A 120.7
C41 C51 C44 121.9(2)
C41 C51 N1 119.7(2)
C44 C51 N1 118.4(2)
N1 C52 C53 120.2(3)
N1 C52 H52A 119.9
C53 C52 H52A 119.9
C52 C53 C77 119.6(3)
C52 C53 H53A 120.2
C77 C53 H53A 120.2
C25 C54 C68 128.8(2)
C25 C54 Se1 111.41(19)
C68 C54 Se1 119.77(18)
C67 C56 C58 118.8(2)
C67 C56 H56A 120.6
C58 C56 H56A 120.6
C56 C58 C63 120.6(2)
C56 C58 H58A 119.7
C63 C58 H58A 119.7
C97 C61 C67 118.6(2)
C97 C61 H61A 120.7
C67 C61 H61A 120.7
C97 C63 C58 119.1(2)
C97 C63 C29 120.8(2)
C58 C63 C29 120.1(2)
N2 C64 C110 120.1(3)
N2 C64 H64A 120.0
C110 C64 H64A 120.0
C56 C67 C61 121.9(2)
C56 C67 N2 118.8(2)
C61 C67 N2 119.3(2)
C76 C68 C73 119.1(2)
C76 C68 C54 119.7(2)
C73 C68 C54 121.2(2)
C40 C72 C84 120.1(3)
C40 C72 H72A 119.9
C84 C72 H72A 119.9
C41 C73 C68 120.6(2)
C41 C73 H73A 119.7
C68 C73 H73A 119.7
C96 C74 C104 119.7(3)
C96 C74 H74A 120.1
C104 C74 H74A 120.1
C44 C76 C68 121.1(2)
C44 C76 H76A 119.4
C68 C76 H76A 119.4
C53 C77 C99 119.0(3)
C53 C77 H77A 120.5
C99 C77 H77A 120.5
C94 C78 C93 119.2(3)
C94 C78 H78A 120.4
C93 C78 H78A 120.4
N1 C82 C99 120.1(3)
N1 C82 H82A 119.9
C99 C82 H82A 119.9
C89 C84 C72 119.8(3)
C89 C84 H84A 120.1
C72 C84 H84A 120.1
C84 C89 C91 119.9(3)
C84 C89 H89A 120.0
C91 C89 H89A 120.0
C29 C90 C25 114.7(2)
C29 C90 C35 123.2(2)
C25 C90 C35 121.6(2)
C89 C91 C35 121.0(3)
C89 C91 H91A 119.5
C35 C91 H91A 119.5
N2 C93 C78 119.7(3)
N2 C93 H93A 120.2
C78 C93 H93A 120.2
C78 C94 C110 120.4(3)
C78 C94 H94A 119.8
C110 C94 H94A 119.8
C74 C96 C18 121.3(3)
C74 C96 H96A 119.3
C18 C96 H96A 119.3
C61 C97 C63 121.0(2)
C61 C97 H97A 119.5
C63 C97 H97A 119.5
C82 C99 C77 119.8(3)
C82 C99 H99A 120.1
C77 C99 H99A 120.1
C104 C103 C9 120.8(3)
C104 C103 H10A 119.6
C9 C103 H10A 119.6
C103 C104 C74 119.6(3)
C103 C104 H10B 120.2
C74 C104 H10B 120.2
C64 C110 C94 118.8(3)
C64 C110 H11A 120.6
C94 C110 H11A 120.6
O27 S1 O50 117.09(18)
O27 S1 O15 114.24(17)
O50 S1 O15 114.20(15)
O27 S1 C24 102.47(15)
O50 S1 C24 102.68(17)
O15 S1 C24 103.51(16)
F22 C24 F45 108.4(3)
F22 C24 F16 107.0(3)
F45 C24 F16 106.9(3)
F22 C24 S1 112.2(2)
F45 C24 S1 111.5(2)
F16 C24 S1 110.5(2)
O39 S2 O101 115.20(17)
O39 S2 O109 114.41(17)
O101 S2 O109 116.2(2)
O39 S2 C3 101.71(15)
O101 S2 C3 101.42(17)
O109 S2 C3 105.17(16)
F14 C3 F30 108.4(3)
F14 C3 F6 106.8(2)
F30 C3 F6 102.1(3)
F14 C3 S2 114.6(2)
F30 C3 S2 111.8(2)
F6 C3 S2 112.29(19)

loop_
_geom_bond_atom_site_label_1
_geom_bond_atom_site_label_2
_geom_bond_distance
Se1 C54 1.876(3)
Se1 C29 1.878(3)
N2 C93 1.353(4)
N2 C64 1.354(4)
N2 C67 1.452(3)
N1 C52 1.349(4)
N1 C82 1.352(4)
N1 C51 1.454(3)
C9 C103 1.390(4)
C9 C18 1.395(4)
C9 H9A 0.9500
C18 C96 1.395(4)
C18 C25 1.485(4)
C25 C54 1.372(4)
C25 C90 1.447(3)
C29 C90 1.367(4)
C29 C63 1.482(3)
C35 C40 1.394(4)
C35 C91 1.399(4)
C35 C90 1.484(4)
C40 C72 1.389(4)
C40 H40A 0.9500
C41 C51 1.386(4)
C41 C73 1.394(4)
C41 H41A 0.9500
C44 C76 1.390(4)
C44 C51 1.390(4)
C44 H44A 0.9500
C52 C53 1.380(4)
C52 H52A 0.9500
C53 C77 1.383(4)
C53 H53A 0.9500
C54 C68 1.482(3)
C56 C67 1.380(4)
C56 C58 1.391(4)
C56 H56A 0.9500
C58 C63 1.398(4)
C58 H58A 0.9500
C61 C97 1.387(4)
C61 C67 1.388(4)
C61 H61A 0.9500
C63 C97 1.392(4)
C64 C110 1.377(4)
C64 H64A 0.9500
C68 C76 1.394(4)
C68 C73 1.399(4)
C72 C84 1.397(5)
C72 H72A 0.9500
C73 H73A 0.9500
C74 C96 1.380(4)
C74 C104 1.389(5)
C74 H74A 0.9500
C76 H76A 0.9500
C77 C99 1.393(4)
C77 H77A 0.9500
C78 C94 1.382(5)
C78 C93 1.382(4)
C78 H78A 0.9500
C82 C99 1.373(4)
C82 H82A 0.9500
C84 C89 1.383(4)
C84 H84A 0.9500
C89 C91 1.389(4)
C89 H89A 0.9500
C91 H91A 0.9500
C93 H93A 0.9500
C94 C110 1.389(5)
C94 H94A 0.9500
C96 H96A 0.9500
C97 H97A 0.9500
C99 H99A 0.9500
C103 C104 1.386(5)
C103 H10A 0.9500
C104 H10B 0.9500
C110 H11A 0.9500
S1 O27 1.433(2)
S1 O50 1.435(3)
S1 O15 1.438(2)
S1 C24 1.827(3)
F16 C24 1.347(4)
F22 C24 1.323(4)
F45 C24 1.327(4)
S2 O39 1.432(3)
S2 O101 1.438(3)
S2 O109 1.444(3)
S2 C3 1.791(3)
F6 C3 1.375(3)
F14 C3 1.293(4)
F30 C3 1.372(3)

loop_
_geom_torsion_atom_site_label_1
_geom_torsion_atom_site_label_2
_geom_torsion_atom_site_label_3
_geom_torsion_atom_site_label_4
_geom_torsion
C103 C9 C18 C96 0.7(4)
C103 C9 C18 C25 -177.7(3)
C96 C18 C25 C54 -119.6(3)
C9 C18 C25 C54 58.8(4)
C96 C18 C25 C90 53.3(3)
C9 C18 C25 C90 -128.4(3)
C54 Se1 C29 C90 0.79(19)
C54 Se1 C29 C63 179.7(2)
C91 C35 C40 C72 1.0(4)
C90 C35 C40 C72 -175.8(3)
C73 C41 C51 C44 -0.1(4)
C73 C41 C51 N1 -178.6(2)
C76 C44 C51 C41 -0.6(4)
C76 C44 C51 N1 178.0(2)
C52 N1 C51 C41 -137.2(3)
C82 N1 C51 C41 43.5(4)
C52 N1 C51 C44 44.2(4)
C82 N1 C51 C44 -135.2(3)
C82 N1 C52 C53 1.0(4)
C51 N1 C52 C53 -178.3(3)
N1 C52 C53 C77 -0.6(5)
C90 C25 C54 C68 177.6(2)
C18 C25 C54 C68 -9.1(4)
C90 C25 C54 Se1 -3.4(3)
C18 C25 C54 Se1 169.89(19)
C29 Se1 C54 C25 1.50(19)
C29 Se1 C54 C68 -179.4(2)
C67 C56 C58 C63 0.6(4)
C56 C58 C63 C97 -1.2(4)
C56 C58 C63 C29 177.4(2)
C90 C29 C63 C97 57.2(4)
Se1 C29 C63 C97 -121.6(2)
C90 C29 C63 C58 -121.5(3)
Se1 C29 C63 C58 59.8(3)
C93 N2 C64 C110 1.0(5)
C67 N2 C64 C110 -180.0(3)
C58 C56 C67 C61 0.5(4)
C58 C56 C67 N2 -178.6(2)
C97 C61 C67 C56 -0.8(4)
C97 C61 C67 N2 178.2(2)
C93 N2 C67 C56 52.3(4)
C64 N2 C67 C56 -126.7(3)
C93 N2 C67 C61 -126.7(3)
C64 N2 C67 C61 54.2(4)
C25 C54 C68 C76 -117.7(3)
Se1 C54 C68 C76 63.4(3)
C25 C54 C68 C73 62.6(4)
Se1 C54 C68 C73 -116.3(2)
C35 C40 C72 C84 0.7(4)
C51 C41 C73 C68 0.8(4)
C76 C68 C73 C41 -0.9(4)
C54 C68 C73 C41 178.8(2)
C51 C44 C76 C68 0.5(4)
C73 C68 C76 C44 0.3(4)
C54 C68 C76 C44 -179.4(2)
C52 C53 C77 C99 -0.2(5)
C52 N1 C82 C99 -0.7(4)
C51 N1 C82 C99 178.6(3)
C40 C72 C84 C89 -1.7(4)
C72 C84 C89 C91 0.9(4)
C63 C29 C90 C25 178.3(2)
Se1 C29 C90 C25 -2.9(3)
C63 C29 C90 C35 -9.0(4)
Se1 C29 C90 C35 169.89(19)
C54 C25 C90 C29 4.2(3)
C18 C25 C90 C29 -169.2(2)
C54 C25 C90 C35 -168.7(2)
C18 C25 C90 C35 18.0(4)
C40 C35 C90 C29 54.9(4)
C91 C35 C90 C29 -121.8(3)
C40 C35 C90 C25 -132.8(3)
C91 C35 C90 C25 50.4(3)
C84 C89 C91 C35 0.9(4)
C40 C35 C91 C89 -1.8(4)
C90 C35 C91 C89 175.1(2)
C64 N2 C93 C78 0.2(4)
C67 N2 C93 C78 -178.9(3)
C94 C78 C93 N2 -1.0(5)
C93 C78 C94 C110 0.7(5)
C104 C74 C96 C18 1.1(4)
C9 C18 C96 C74 -1.7(4)
C25 C18 C96 C74 176.7(2)
C67 C61 C97 C63 0.1(4)
C58 C63 C97 C61 0.9(4)
C29 C63 C97 C61 -177.7(3)
N1 C82 C99 C77 0.0(5)
C53 C77 C99 C82 0.5(5)
C18 C9 C103 C104 0.9(5)
C9 C103 C104 C74 -1.5(5)
C96 C74 C104 C103 0.5(4)
N2 C64 C110 C94 -1.2(5)
C78 C94 C110 C64 0.4(5)
O27 S1 C24 F22 61.8(3)
O50 S1 C24 F22 -176.3(2)
O15 S1 C24 F22 -57.2(3)
O27 S1 C24 F45 -176.3(3)
O50 S1 C24 F45 -54.4(3)
O15 S1 C24 F45 64.7(3)
O27 S1 C24 F16 -57.5(3)
O50 S1 C24 F16 64.3(3)
O15 S1 C24 F16 -176.6(2)
O39 S2 C3 F14 -64.5(2)
O101 S2 C3 F14 54.6(3)
O109 S2 C3 F14 176.0(2)
O39 S2 C3 F30 59.4(3)
O101 S2 C3 F30 178.4(2)
O109 S2 C3 F30 -60.2(3)
O39 S2 C3 F6 173.4(2)
O101 S2 C3 F6 -67.5(2)
O109 S2 C3 F6 53.9(2)
